data_7152069
loop_
_publ_author_name
'Zhao, Weiwen'
'Wang, Ruiyao'
'Petitjean, Anne'

_publ_section_title
;
 Z-Formamidoximes in molecular folding and macrocycles.
;
_journal_issue 22
_journal_name_full 'Organic &amp; biomolecular chemistry'
_journal_page_first 7647
_journal_page_last 7651
_journal_paper_doi 10.1039/c1ob06378b
_journal_volume 9
_journal_year 2011
_chemical_formula_sum 'C19 H23 F3 N7 O7.5 S'
_chemical_formula_weight 558.50
_chemical_name_systematic
;
?
;
_space_group_IT_number 2
_symmetry_cell_setting triclinic
_symmetry_space_group_name_Hall '-P 1'
_symmetry_space_group_name_H-M 'P -1'
_atom_sites_solution_hydrogens geom
_atom_sites_solution_primary direct
_atom_sites_solution_secondary difmap
_audit_creation_method SHELXL-97
_cell_angle_alpha 64.0350(10)
_cell_angle_beta 76.9770(10)
_cell_angle_gamma 61.12
_cell_formula_units_Z 4
_cell_length_a 14.4432(8)
_cell_length_b 14.6020(8)
_cell_length_c 14.6895(8)
_cell_measurement_reflns_used 9979
_cell_measurement_temperature 180(2)
_cell_measurement_theta_max 27.15
_cell_measurement_theta_min 2.21
_cell_volume 2438.5(2)
_computing_cell_refinement 'Bruker SAINT'
_computing_data_collection 'Bruker APEX2'
_computing_data_reduction 'Bruker SAINT'
_computing_molecular_graphics 'Bruker SHELXTL'
_computing_publication_material 'Bruker SHELXTL'
_computing_structure_refinement 'SHELXL-97 (Sheldrick, 2008)'
_computing_structure_solution 'SHELXS-97 (Sheldrick, 2008)'
_diffrn_ambient_temperature 180(2)
_diffrn_measured_fraction_theta_full 0.994
_diffrn_measured_fraction_theta_max 0.994
_diffrn_measurement_device_type 'Bruker APEX-II CCD'
_diffrn_measurement_method '\f and \w scans'
_diffrn_radiation_monochromator graphite
_diffrn_radiation_source 'fine-focus sealed tube'
_diffrn_radiation_type MoK\a
_diffrn_radiation_wavelength 0.71073
_diffrn_reflns_av_R_equivalents 0.0185
_diffrn_reflns_av_sigmaI/netI 0.0214
_diffrn_reflns_limit_h_max 17
_diffrn_reflns_limit_h_min -17
_diffrn_reflns_limit_k_max 18
_diffrn_reflns_limit_k_min -18
_diffrn_reflns_limit_l_max 18
_diffrn_reflns_limit_l_min -18
_diffrn_reflns_number 24537
_diffrn_reflns_theta_full 26.00
_diffrn_reflns_theta_max 26.00
_diffrn_reflns_theta_min 1.54
_exptl_absorpt_coefficient_mu 0.213
_exptl_absorpt_correction_T_max 0.9486
_exptl_absorpt_correction_T_min 0.9349
_exptl_absorpt_correction_type multi-scan
_exptl_crystal_colour colourless
_exptl_crystal_density_diffrn 1.521
_exptl_crystal_density_method 'not measured'
_exptl_crystal_description block
_exptl_crystal_F_000 1156
_exptl_crystal_size_max 0.32
_exptl_crystal_size_mid 0.28
_exptl_crystal_size_min 0.25
_refine_diff_density_max 0.692
_refine_diff_density_min -0.706
_refine_diff_density_rms 0.061
_refine_ls_extinction_method none
_refine_ls_goodness_of_fit_ref 1.033
_refine_ls_hydrogen_treatment mixed
_refine_ls_matrix_type full
_refine_ls_number_parameters 703
_refine_ls_number_reflns 9507
_refine_ls_number_restraints 0
_refine_ls_restrained_S_all 1.033
_refine_ls_R_factor_all 0.0663
_refine_ls_R_factor_gt 0.0569
_refine_ls_shift/su_max 0.001
_refine_ls_shift/su_mean 0.000
_refine_ls_structure_factor_coef Fsqd
_refine_ls_weighting_details 'calc w=1/[\s^2^(Fo^2^)+(0.0625P)^2^+3.2500P] where P=(Fo^2^+2Fc^2^)/3'
_refine_ls_weighting_scheme calc
_refine_ls_wR_factor_gt 0.1408
_refine_ls_wR_factor_ref 0.1494
_reflns_number_gt 8004
_reflns_number_total 9507
_reflns_threshold_expression >2sigma(I)
_cod_data_source_file c1ob06378b.txt
_cod_data_source_block ap16
_cod_depositor_comments
;
The following automatic conversions were performed:

'_symmetry_cell_setting' value 'Triclinic' changed to 'triclinic'
according to /home/saulius/struct/CIF-dictionaries/cif_core.dic
dictionary named 'cif_core.dic' version 2.4.1 from 2010-06-29.

Automatic conversion script
Id: cif_fix_values 1715 2011-07-08 13:25:40Z adriana 
;
_cod_original_cell_volume 2438.6(2)
_cod_original_sg_symbol_H-M P-1
_cod_original_formula_sum 'C19 H23 F3 N7 O7.50 S'
_cod_database_code 7152069

loop_
_symmetry_equiv_pos_as_xyz
'x, y, z'
'-x, -y, -z'

loop_
_atom_site_label
_atom_site_type_symbol
_atom_site_fract_x
_atom_site_fract_y
_atom_site_fract_z
_atom_site_U_iso_or_equiv
_atom_site_adp_type
_atom_site_occupancy
_atom_site_symmetry_multiplicity
_atom_site_calc_flag
_atom_site_refinement_flags
_atom_site_disorder_assembly
_atom_site_disorder_group
N1 N 0.54643(16) 0.33983(19) 0.89152(15) 0.0329(5) Uani 1 1 d . . .
N2 N 0.35846(17) 0.53230(18) 0.86793(16) 0.0325(5) Uani 1 1 d . . .
H2B H 0.3618 0.4681 0.8741 0.039 Uiso 1 1 calc R . .
N3 N 0.17249(18) 0.63470(17) 0.84293(17) 0.0348(5) Uani 1 1 d . . .
N4 N 0.17197(15) 0.35089(17) 0.83826(15) 0.0274(4) Uani 1 1 d . . .
N5 N 0.45792(17) 0.06153(18) 0.86752(18) 0.0385(5) Uani 1 1 d . . .
N6 N 0.54717(16) 0.15175(18) 0.88751(17) 0.0357(5) Uani 1 1 d . . .
H6A H 0.4887 0.2131 0.8856 0.043 Uiso 1 1 calc R . .
N7 N 0.48950(15) 0.44695(16) 0.62772(14) 0.0261(4) Uani 1 1 d . . .
N8 N 0.48059(15) 0.26842(16) 0.61751(15) 0.0280(4) Uani 1 1 d . . .
H8C H 0.4247 0.3337 0.6091 0.034 Uiso 1 1 calc R . .
N9 N 0.39380(17) 0.18731(16) 0.57852(17) 0.0329(5) Uani 1 1 d . . .
N10 N 0.13079(15) 0.49805(17) 0.50266(15) 0.0281(4) Uani 1 1 d . . .
N11 N 0.12239(18) 0.75448(17) 0.56614(17) 0.0362(5) Uani 1 1 d . . .
N12 N 0.30457(16) 0.63939(16) 0.60590(15) 0.0286(4) Uani 1 1 d . . .
H12B H 0.3084 0.5804 0.5996 0.034 Uiso 1 1 calc R . .
O1 O 0.44852(17) 0.62431(18) 0.86697(16) 0.0472(5) Uani 1 1 d . . .
O2 O 0.18359(14) 0.52872(14) 0.85417(14) 0.0356(4) Uani 1 1 d . . .
O3 O 0.36814(14) 0.15967(15) 0.87285(15) 0.0375(4) Uani 1 1 d . . .
O4 O 0.72461(17) 0.06013(19) 0.9075(2) 0.0640(7) Uani 1 1 d . . .
O5 O 0.65720(14) 0.16577(16) 0.64340(16) 0.0436(5) Uani 1 1 d . . .
O6 O 0.31898(13) 0.30162(14) 0.53695(14) 0.0343(4) Uani 1 1 d . . .
O7 O 0.14054(14) 0.67170(15) 0.53026(15) 0.0376(4) Uani 1 1 d . . .
O8 O 0.39325(15) 0.72111(16) 0.62736(15) 0.0402(4) Uani 1 1 d . . .
O1W O 0.27992(14) 0.43607(15) 0.65316(16) 0.0298(4) Uani 1 1 d . . .
H1WB H 0.259(3) 0.410(3) 0.709(3) 0.046(9) Uiso 1 1 d . . .
H1WA H 0.239(3) 0.449(3) 0.617(3) 0.048(10) Uiso 1 1 d . . .
C1 C 0.6390(2) 0.2469(2) 0.90377(19) 0.0385(6) Uani 1 1 d . . .
C2 C 0.7346(2) 0.2418(3) 0.9160(2) 0.0509(8) Uani 1 1 d . . .
H2A H 0.7982 0.1740 0.9254 0.061 Uiso 1 1 calc R . .
C3 C 0.7354(3) 0.3364(3) 0.9144(2) 0.0557(9) Uani 1 1 d . . .
H3A H 0.7995 0.3348 0.9229 0.067 Uiso 1 1 calc R . .
C4 C 0.6419(2) 0.4331(3) 0.9002(2) 0.0475(7) Uani 1 1 d . . .
H4A H 0.6403 0.5001 0.8974 0.057 Uiso 1 1 calc R . .
C5 C 0.5495(2) 0.4309(2) 0.88991(18) 0.0357(6) Uani 1 1 d . . .
C6 C 0.4487(2) 0.5377(2) 0.87410(18) 0.0353(6) Uani 1 1 d . . .
C7 C 0.2618(2) 0.6273(2) 0.8521(2) 0.0351(6) Uani 1 1 d . . .
H7A H 0.2621 0.6941 0.8476 0.042 Uiso 1 1 calc R . .
C8 C 0.0882(2) 0.5452(2) 0.8215(2) 0.0330(5) Uani 1 1 d . . .
H8A H 0.0867 0.5757 0.7467 0.040 Uiso 1 1 calc R . .
H8B H 0.0254 0.5989 0.8460 0.040 Uiso 1 1 calc R . .
C9 C 0.08951(18) 0.4304(2) 0.86639(18) 0.0273(5) Uani 1 1 d . . .
C10 C 0.01268(19) 0.4074(2) 0.93490(19) 0.0316(5) Uani 1 1 d . . .
H10A H -0.0455 0.4657 0.9526 0.038 Uiso 1 1 calc R . .
C11 C 0.0220(2) 0.2981(2) 0.97714(19) 0.0342(6) Uani 1 1 d . . .
H11A H -0.0303 0.2804 1.0234 0.041 Uiso 1 1 calc R . .
C12 C 0.1087(2) 0.2149(2) 0.95100(19) 0.0321(5) Uani 1 1 d . . .
H12A H 0.1180 0.1388 0.9805 0.039 Uiso 1 1 calc R . .
C13 C 0.18159(19) 0.2448(2) 0.88101(18) 0.0281(5) Uani 1 1 d . . .
C14 C 0.2774(2) 0.1589(2) 0.8496(2) 0.0347(6) Uani 1 1 d . . .
H14A H 0.2794 0.0827 0.8868 0.042 Uiso 1 1 calc R . .
H14B H 0.2760 0.1786 0.7761 0.042 Uiso 1 1 calc R . .
C15 C 0.5415(2) 0.0648(2) 0.8771(2) 0.0393(6) Uani 1 1 d . . .
H15A H 0.6066 0.0012 0.8772 0.047 Uiso 1 1 calc R . .
C16 C 0.6414(2) 0.1442(2) 0.9007(2) 0.0419(6) Uani 1 1 d . . .
C17 C 0.49479(19) 0.5340(2) 0.63181(17) 0.0278(5) Uani 1 1 d . . .
C18 C 0.5884(2) 0.5315(2) 0.64545(19) 0.0342(6) Uani 1 1 d . . .
H18A H 0.5887 0.5956 0.6474 0.041 Uiso 1 1 calc R . .
C19 C 0.6807(2) 0.4336(3) 0.6561(2) 0.0398(6) Uani 1 1 d . . .
H19A H 0.7459 0.4289 0.6660 0.048 Uiso 1 1 calc R . .
C20 C 0.6772(2) 0.3426(2) 0.6523(2) 0.0357(6) Uani 1 1 d . . .
H20A H 0.7398 0.2744 0.6592 0.043 Uiso 1 1 calc R . .
C21 C 0.58013(19) 0.3529(2) 0.63821(17) 0.0285(5) Uani 1 1 d . . .
C22 C 0.57635(19) 0.2538(2) 0.63403(18) 0.0295(5) Uani 1 1 d . . .
C23 C 0.4711(2) 0.1799(2) 0.61397(19) 0.0323(5) Uani 1 1 d . . .
H23A H 0.5278 0.1065 0.6406 0.039 Uiso 1 1 calc R . .
C24 C 0.2295(2) 0.3065(2) 0.5063(2) 0.0352(6) Uani 1 1 d . . .
H24A H 0.1931 0.2703 0.5660 0.042 Uiso 1 1 calc R . .
H24B H 0.2517 0.2663 0.4600 0.042 Uiso 1 1 calc R . .
C25 C 0.15674(18) 0.4300(2) 0.45308(19) 0.0282(5) Uani 1 1 d . . .
C26 C 0.11946(19) 0.4695(2) 0.3576(2) 0.0327(5) Uani 1 1 d . . .
H26A H 0.1398 0.4194 0.3243 0.039 Uiso 1 1 calc R . .
C27 C 0.0524(2) 0.5828(2) 0.3119(2) 0.0338(5) Uani 1 1 d . . .
H27A H 0.0246 0.6115 0.2471 0.041 Uiso 1 1 calc R . .
C28 C 0.02584(19) 0.6542(2) 0.36127(19) 0.0309(5) Uani 1 1 d . . .
H28A H -0.0194 0.7328 0.3307 0.037 Uiso 1 1 calc R . .
C29 C 0.06676(18) 0.6085(2) 0.45646(18) 0.0269(5) Uani 1 1 d . . .
C30 C 0.04172(19) 0.6831(2) 0.5127(2) 0.0328(5) Uani 1 1 d . . .
H30A H -0.0041 0.7630 0.4718 0.039 Uiso 1 1 calc R . .
H30B H 0.0048 0.6586 0.5778 0.039 Uiso 1 1 calc R . .
C31 C 0.2079(2) 0.7324(2) 0.59941(19) 0.0333(5) Uani 1 1 d . . .
H31A H 0.2052 0.7854 0.6222 0.040 Uiso 1 1 calc R . .
C32 C 0.3934(2) 0.6398(2) 0.62201(17) 0.0290(5) Uani 1 1 d . . .
S1 S 0.11729(6) 0.00016(7) 0.71670(6) 0.0474(2) Uani 1 1 d . . .
C33 C 0.0643(3) 0.0034(3) 0.8398(3) 0.0560(8) Uani 1 1 d . A .
O11A O 0.0174(3) 0.0483(3) 0.6681(3) 0.0522(8) Uani 0.641(6) 1 d P A 1
O12A O 0.1894(4) -0.1068(3) 0.7301(3) 0.0522(8) Uani 0.641(6) 1 d P A 1
O13A O 0.1588(5) 0.0859(5) 0.6796(4) 0.0522(8) Uani 0.641(6) 1 d P A 1
F11A F -0.0038(3) 0.1046(3) 0.8428(3) 0.0661(8) Uani 0.641(6) 1 d P A 1
F12A F 0.0223(4) -0.0645(4) 0.8973(3) 0.0661(8) Uani 0.641(6) 1 d P A 1
F13A F 0.1509(3) -0.0263(4) 0.8947(3) 0.0661(8) Uani 0.641(6) 1 d P A 1
O11B O 0.0508(5) -0.0182(7) 0.6703(5) 0.0520(14) Uani 0.359(6) 1 d P A 2
O12B O 0.2150(5) -0.1247(6) 0.7640(6) 0.0520(14) Uani 0.359(6) 1 d P A 2
O13B O 0.1493(8) 0.0799(9) 0.6637(8) 0.0520(14) Uani 0.359(6) 1 d P A 2
F11B F -0.0390(6) 0.0946(6) 0.8087(6) 0.0740(16) Uani 0.359(6) 1 d P A 2
F12B F 0.0514(7) -0.0954(7) 0.8902(7) 0.0740(16) Uani 0.359(6) 1 d P A 2
F13B F 0.1084(7) 0.0213(7) 0.8856(6) 0.0740(16) Uani 0.359(6) 1 d P A 2
S2 S 0.29508(5) 0.23127(6) 0.24489(5) 0.03535(16) Uani 1 1 d . B .
C34 C 0.2924(2) 0.2942(3) 0.1081(2) 0.0507(8) Uani 1 1 d . . .
O21 O 0.18461(16) 0.27254(19) 0.27277(18) 0.0509(5) Uani 1 1 d . . .
O22 O 0.35143(16) 0.2771(2) 0.26819(17) 0.0513(5) Uani 1 1 d . . .
O23 O 0.34961(18) 0.11228(17) 0.26810(18) 0.0563(6) Uani 1 1 d . . .
F21A F 0.3941(5) 0.2440(7) 0.0690(5) 0.0546(14) Uani 0.471(18) 1 d P B 1
F22A F 0.2217(7) 0.2889(8) 0.0708(4) 0.0546(14) Uani 0.471(18) 1 d P B 1
F23A F 0.2397(5) 0.4173(6) 0.0894(6) 0.0546(14) Uani 0.471(18) 1 d P B 1
F21B F 0.3835(5) 0.2827(7) 0.0648(4) 0.0621(13) Uani 0.529(18) 1 d P B 2
F22B F 0.2527(7) 0.2458(8) 0.0739(4) 0.0621(13) Uani 0.529(18) 1 d P B 2
F23B F 0.2534(5) 0.3983(6) 0.0632(5) 0.0621(13) Uani 0.529(18) 1 d P B 2
N13A N 0.1418(3) 0.0085(3) 0.3413(3) 0.0597(10) Uani 0.724(5) 1 d P C 1
H13A H 0.0987 -0.0264 0.3555 0.072 Uiso 0.724(5) 1 calc PR C 1
H13B H 0.2100 -0.0444 0.3378 0.072 Uiso 0.724(5) 1 calc PR C 1
C35A C 0.1352(3) 0.0346(3) 0.4251(3) 0.0623(9) Uani 0.724(5) 1 d P C 1
H35A H 0.1520 -0.0343 0.4869 0.093 Uiso 0.724(5) 1 calc PR C 1
H35B H 0.0633 0.0911 0.4310 0.093 Uiso 0.724(5) 1 calc PR C 1
H35C H 0.1856 0.0651 0.4155 0.093 Uiso 0.724(5) 1 calc PR C 1
C36A C 0.116(2) 0.096(2) 0.243(2) 0.101(3) Uani 0.724(5) 1 d P C 1
H36A H 0.1240 0.0637 0.1938 0.152 Uiso 0.724(5) 1 calc PR C 1
H36B H 0.1634 0.1324 0.2232 0.152 Uiso 0.724(5) 1 calc PR C 1
H36C H 0.0426 0.1529 0.2429 0.152 Uiso 0.724(5) 1 calc PR C 1
N13B N 0.0980(7) 0.1091(9) 0.3234(9) 0.0597(10) Uani 0.276(5) 1 d P C 2
H13C H 0.0260 0.1329 0.3272 0.072 Uiso 0.276(5) 1 calc PR C 2
H13D H 0.1078 0.1720 0.3086 0.072 Uiso 0.276(5) 1 calc PR C 2
C35B C 0.1352(3) 0.0346(3) 0.4251(3) 0.0623(9) Uani 0.276(5) 1 d P C 2
H35D H 0.1084 0.0784 0.4680 0.093 Uiso 0.276(5) 1 calc PR C 2
H35E H 0.2127 -0.0015 0.4244 0.093 Uiso 0.276(5) 1 calc PR C 2
H35F H 0.1098 -0.0239 0.4519 0.093 Uiso 0.276(5) 1 calc PR C 2
C36B C 0.130(6) 0.085(6) 0.244(6) 0.101(3) Uani 0.276(5) 1 d P C 2
H36D H 0.0975 0.1528 0.1838 0.152 Uiso 0.276(5) 1 calc PR C 2
H36E H 0.1104 0.0266 0.2504 0.152 Uiso 0.276(5) 1 calc PR C 2
H36F H 0.2073 0.0557 0.2374 0.152 Uiso 0.276(5) 1 calc PR C 2
N14 N 0.42326(19) 0.85030(19) 0.71153(18) 0.0383(5) Uani 1 1 d . . .
H14C H 0.4884 0.7885 0.7246 0.046 Uiso 1 1 calc R . .
H14D H 0.3738 0.8251 0.7181 0.046 Uiso 1 1 calc R . .
C37 C 0.4234(3) 0.9305(3) 0.6067(2) 0.0539(8) Uani 1 1 d . . .
H37A H 0.4394 0.8928 0.5601 0.081 Uiso 1 1 calc R . .
H37B H 0.4772 0.9562 0.5986 0.081 Uiso 1 1 calc R . .
H37C H 0.3537 0.9958 0.5915 0.081 Uiso 1 1 calc R . .
C38 C 0.3996(2) 0.9000(3) 0.7874(3) 0.0500(8) Uani 1 1 d . . .
H38A H 0.4015 0.8425 0.8554 0.075 Uiso 1 1 calc R . .
H38B H 0.3291 0.9642 0.7755 0.075 Uiso 1 1 calc R . .
H38C H 0.4524 0.9262 0.7815 0.075 Uiso 1 1 calc R . .

loop_
_atom_site_aniso_label
_atom_site_aniso_U_11
_atom_site_aniso_U_22
_atom_site_aniso_U_33
_atom_site_aniso_U_23
_atom_site_aniso_U_13
_atom_site_aniso_U_12
N1 0.0321(11) 0.0424(12) 0.0242(10) -0.0082(9) -0.0003(8) -0.0206(10)
N2 0.0375(12) 0.0324(11) 0.0340(11) -0.0134(9) 0.0024(9) -0.0208(10)
N3 0.0415(12) 0.0270(11) 0.0393(12) -0.0159(9) 0.0045(9) -0.0170(10)
N4 0.0268(10) 0.0303(10) 0.0269(10) -0.0125(8) 0.0002(8) -0.0128(8)
N5 0.0329(12) 0.0293(11) 0.0456(13) -0.0185(10) 0.0035(10) -0.0060(9)
N6 0.0264(10) 0.0326(11) 0.0394(12) -0.0123(9) 0.0011(9) -0.0086(9)
N7 0.0281(10) 0.0286(10) 0.0220(9) -0.0090(8) 0.0006(7) -0.0140(8)
N8 0.0260(10) 0.0212(9) 0.0326(11) -0.0107(8) -0.0024(8) -0.0061(8)
N9 0.0337(11) 0.0199(10) 0.0411(12) -0.0118(9) -0.0035(9) -0.0075(9)
N10 0.0265(10) 0.0284(10) 0.0320(10) -0.0126(8) -0.0004(8) -0.0131(8)
N11 0.0405(12) 0.0253(10) 0.0459(13) -0.0205(10) -0.0094(10) -0.0072(9)
N12 0.0340(11) 0.0242(10) 0.0321(11) -0.0134(8) -0.0031(8) -0.0129(9)
O1 0.0591(13) 0.0527(12) 0.0506(12) -0.0235(10) 0.0074(10) -0.0401(11)
O2 0.0341(9) 0.0259(9) 0.0491(11) -0.0138(8) -0.0063(8) -0.0130(7)
O3 0.0277(9) 0.0323(9) 0.0557(12) -0.0264(9) 0.0026(8) -0.0086(8)
O4 0.0316(11) 0.0463(13) 0.0920(19) -0.0177(12) -0.0136(11) -0.0036(10)
O5 0.0280(9) 0.0325(10) 0.0615(13) -0.0205(9) -0.0039(9) -0.0035(8)
O6 0.0311(9) 0.0209(8) 0.0507(11) -0.0133(8) -0.0096(8) -0.0082(7)
O7 0.0311(9) 0.0326(9) 0.0581(12) -0.0294(9) -0.0076(8) -0.0072(8)
O8 0.0476(11) 0.0366(10) 0.0511(11) -0.0236(9) -0.0005(9) -0.0235(9)
O1W 0.0310(9) 0.0309(9) 0.0282(10) -0.0116(8) 0.0016(8) -0.0148(8)
C1 0.0311(13) 0.0468(16) 0.0289(13) -0.0058(11) -0.0032(10) -0.0173(12)
C2 0.0322(15) 0.066(2) 0.0467(17) -0.0141(15) -0.0066(12) -0.0200(14)
C3 0.0406(17) 0.089(3) 0.0514(18) -0.0258(18) -0.0033(14) -0.0382(18)
C4 0.0487(17) 0.073(2) 0.0380(15) -0.0222(15) 0.0028(13) -0.0400(17)
C5 0.0383(14) 0.0520(16) 0.0241(12) -0.0125(11) 0.0028(10) -0.0285(13)
C6 0.0449(15) 0.0474(15) 0.0249(12) -0.0140(11) 0.0059(10) -0.0313(13)
C7 0.0433(15) 0.0316(13) 0.0371(14) -0.0168(11) 0.0067(11) -0.0214(12)
C8 0.0304(13) 0.0299(13) 0.0367(13) -0.0124(11) -0.0045(10) -0.0106(10)
C9 0.0252(11) 0.0293(12) 0.0288(12) -0.0125(10) -0.0051(9) -0.0099(10)
C10 0.0249(12) 0.0366(13) 0.0361(13) -0.0199(11) 0.0001(10) -0.0105(10)
C11 0.0305(13) 0.0457(15) 0.0333(13) -0.0177(11) 0.0055(10) -0.0221(12)
C12 0.0337(13) 0.0323(13) 0.0339(13) -0.0116(10) -0.0010(10) -0.0180(11)
C13 0.0290(12) 0.0301(12) 0.0293(12) -0.0136(10) -0.0015(9) -0.0136(10)
C14 0.0341(13) 0.0348(13) 0.0420(14) -0.0205(11) 0.0033(11) -0.0168(11)
C15 0.0313(13) 0.0305(13) 0.0439(15) -0.0137(12) 0.0006(11) -0.0056(11)
C16 0.0301(14) 0.0392(15) 0.0394(15) -0.0046(12) -0.0048(11) -0.0102(12)
C17 0.0336(12) 0.0313(12) 0.0214(11) -0.0092(9) 0.0026(9) -0.0185(10)
C18 0.0395(14) 0.0422(14) 0.0311(13) -0.0148(11) 0.0070(10) -0.0280(12)
C19 0.0306(13) 0.0556(17) 0.0405(15) -0.0180(13) 0.0063(11) -0.0278(13)
C20 0.0260(12) 0.0426(15) 0.0351(13) -0.0135(11) 0.0044(10) -0.0159(11)
C21 0.0289(12) 0.0314(12) 0.0219(11) -0.0085(9) 0.0021(9) -0.0136(10)
C22 0.0270(12) 0.0282(12) 0.0274(12) -0.0088(10) -0.0003(9) -0.0095(10)
C23 0.0332(13) 0.0220(11) 0.0363(13) -0.0117(10) -0.0017(10) -0.0073(10)
C24 0.0337(13) 0.0281(13) 0.0489(15) -0.0160(11) -0.0044(11) -0.0148(11)
C25 0.0240(11) 0.0291(12) 0.0368(13) -0.0149(10) 0.0016(9) -0.0144(10)
C26 0.0310(12) 0.0389(14) 0.0399(14) -0.0227(11) 0.0010(10) -0.0179(11)
C27 0.0327(13) 0.0408(14) 0.0328(13) -0.0151(11) -0.0048(10) -0.0171(11)
C28 0.0267(12) 0.0299(12) 0.0348(13) -0.0111(10) -0.0041(10) -0.0111(10)
C29 0.0224(11) 0.0275(12) 0.0321(12) -0.0128(10) 0.0002(9) -0.0110(9)
C30 0.0286(12) 0.0314(13) 0.0386(14) -0.0180(11) -0.0046(10) -0.0077(10)
C31 0.0409(14) 0.0234(12) 0.0368(13) -0.0135(10) -0.0082(11) -0.0102(11)
C32 0.0382(13) 0.0306(12) 0.0235(11) -0.0106(10) 0.0006(9) -0.0193(11)
S1 0.0451(4) 0.0561(5) 0.0440(4) -0.0145(3) -0.0026(3) -0.0279(4)
C33 0.063(2) 0.0484(19) 0.057(2) -0.0145(16) 0.0081(16) -0.0333(17)
O11A 0.0632(16) 0.0326(13) 0.0549(14) -0.0054(10) -0.0126(11) -0.0220(11)
O12A 0.0632(16) 0.0326(13) 0.0549(14) -0.0054(10) -0.0126(11) -0.0220(11)
O13A 0.0632(16) 0.0326(13) 0.0549(14) -0.0054(10) -0.0126(11) -0.0220(11)
F11A 0.0738(16) 0.0684(15) 0.0561(12) -0.0267(11) 0.0105(11) -0.0338(12)
F12A 0.0738(16) 0.0684(15) 0.0561(12) -0.0267(11) 0.0105(11) -0.0338(12)
F13A 0.0738(16) 0.0684(15) 0.0561(12) -0.0267(11) 0.0105(11) -0.0338(12)
O11B 0.028(2) 0.052(3) 0.067(3) -0.021(2) 0.0012(18) -0.0142(18)
O12B 0.028(2) 0.052(3) 0.067(3) -0.021(2) 0.0012(18) -0.0142(18)
O13B 0.028(2) 0.052(3) 0.067(3) -0.021(2) 0.0012(18) -0.0142(18)
F11B 0.084(3) 0.079(3) 0.091(3) -0.057(3) 0.038(2) -0.054(3)
F12B 0.084(3) 0.079(3) 0.091(3) -0.057(3) 0.038(2) -0.054(3)
F13B 0.084(3) 0.079(3) 0.091(3) -0.057(3) 0.038(2) -0.054(3)
S2 0.0334(3) 0.0354(3) 0.0396(4) -0.0196(3) 0.0032(3) -0.0139(3)
C34 0.0437(17) 0.062(2) 0.0452(17) -0.0101(15) -0.0059(13) -0.0294(16)
O21 0.0383(11) 0.0583(13) 0.0745(15) -0.0442(12) 0.0156(10) -0.0253(10)
O22 0.0428(11) 0.0651(14) 0.0627(14) -0.0372(12) 0.0013(10) -0.0257(11)
O23 0.0583(14) 0.0344(11) 0.0628(14) -0.0172(10) 0.0007(11) -0.0127(10)
F21A 0.055(2) 0.057(2) 0.0515(17) -0.0223(15) -0.0048(13) -0.0217(17)
F22A 0.055(2) 0.057(2) 0.0515(17) -0.0223(15) -0.0048(13) -0.0217(17)
F23A 0.055(2) 0.057(2) 0.0515(17) -0.0223(15) -0.0048(13) -0.0217(17)
F21B 0.0676(19) 0.063(3) 0.0468(16) -0.0191(15) 0.0022(12) -0.0256(18)
F22B 0.0676(19) 0.063(3) 0.0468(16) -0.0191(15) 0.0022(12) -0.0256(18)
F23B 0.0676(19) 0.063(3) 0.0468(16) -0.0191(15) 0.0022(12) -0.0256(18)
N13A 0.0330(17) 0.051(2) 0.090(3) -0.041(2) -0.0098(17) 0.0007(15)
C35A 0.061(2) 0.059(2) 0.053(2) -0.0192(17) 0.0029(16) -0.0199(18)
C36A 0.167(9) 0.143(8) 0.057(3) -0.020(5) -0.003(5) -0.131(7)
N13B 0.0330(17) 0.051(2) 0.090(3) -0.041(2) -0.0098(17) 0.0007(15)
C35B 0.061(2) 0.059(2) 0.053(2) -0.0192(17) 0.0029(16) -0.0199(18)
C36B 0.167(9) 0.143(8) 0.057(3) -0.020(5) -0.003(5) -0.131(7)
N14 0.0423(13) 0.0331(12) 0.0481(13) -0.0213(10) 0.0020(10) -0.0190(10)
C37 0.075(2) 0.0420(17) 0.0513(18) -0.0170(14) 0.0056(16) -0.0340(16)
C38 0.0396(16) 0.0595(19) 0.063(2) -0.0418(17) 0.0003(14) -0.0148(14)

loop_
_atom_type_symbol
_atom_type_description
_atom_type_scat_dispersion_real
_atom_type_scat_dispersion_imag
_atom_type_scat_source
C C 0.0033 0.0016 'International Tables Vol C Tables 4.2.6.8 and 6.1.1.4'
H H 0.0000 0.0000 'International Tables Vol C Tables 4.2.6.8 and 6.1.1.4'
N N 0.0061 0.0033 'International Tables Vol C Tables 4.2.6.8 and 6.1.1.4'
O O 0.0106 0.0060 'International Tables Vol C Tables 4.2.6.8 and 6.1.1.4'
F F 0.0171 0.0103 'International Tables Vol C Tables 4.2.6.8 and 6.1.1.4'
S S 0.1246 0.1234 'International Tables Vol C Tables 4.2.6.8 and 6.1.1.4'

loop_
_geom_angle_atom_site_label_1
_geom_angle_atom_site_label_2
_geom_angle_atom_site_label_3
_geom_angle
C5 N1 C1 116.6(2)
C6 N2 C7 120.5(2)
C6 N2 H2B 119.8
C7 N2 H2B 119.8
C7 N3 O2 110.2(2)
C13 N4 C9 118.3(2)
C15 N5 O3 109.8(2)
C16 N6 C15 121.3(2)
C16 N6 H6A 119.3
C15 N6 H6A 119.3
C17 N7 C21 117.0(2)
C22 N8 C23 119.7(2)
C22 N8 H8C 120.1
C23 N8 H8C 120.1
C23 N9 O6 110.17(19)
C29 N10 C25 117.9(2)
C31 N11 O7 109.8(2)
C32 N12 C31 119.6(2)
C32 N12 H12B 120.2
C31 N12 H12B 120.2
N3 O2 C8 108.65(18)
N5 O3 C14 107.75(18)
N9 O6 C24 108.94(17)
N11 O7 C30 109.32(17)
H1WB O1W H1WA 105(3)
N1 C1 C2 123.2(3)
N1 C1 C16 119.0(2)
C2 C1 C16 117.8(3)
C3 C2 C1 119.1(3)
C3 C2 H2A 120.5
C1 C2 H2A 120.5
C4 C3 C2 118.8(3)
C4 C3 H3A 120.6
C2 C3 H3A 120.6
C3 C4 C5 118.6(3)
C3 C4 H4A 120.7
C5 C4 H4A 120.7
N1 C5 C4 123.8(3)
N1 C5 C6 118.7(2)
C4 C5 C6 117.5(3)
O1 C6 N2 122.5(3)
O1 C6 C5 121.0(2)
N2 C6 C5 116.4(2)
N3 C7 N2 127.0(2)
N3 C7 H7A 116.5
N2 C7 H7A 116.5
O2 C8 C9 105.78(19)
O2 C8 H8A 110.6
C9 C8 H8A 110.6
O2 C8 H8B 110.6
C9 C8 H8B 110.6
H8A C8 H8B 108.7
N4 C9 C10 122.4(2)
N4 C9 C8 115.5(2)
C10 C9 C8 122.1(2)
C11 C10 C9 118.9(2)
C11 C10 H10A 120.5
C9 C10 H10A 120.5
C12 C11 C10 118.9(2)
C12 C11 H11A 120.5
C10 C11 H11A 120.5
C11 C12 C13 118.8(2)
C11 C12 H12A 120.6
C13 C12 H12A 120.6
N4 C13 C12 122.6(2)
N4 C13 C14 115.9(2)
C12 C13 C14 121.5(2)
O3 C14 C13 107.15(19)
O3 C14 H14A 110.3
C13 C14 H14A 110.3
O3 C14 H14B 110.3
C13 C14 H14B 110.3
H14A C14 H14B 108.5
N5 C15 N6 126.6(2)
N5 C15 H15A 116.7
N6 C15 H15A 116.7
O4 C16 N6 122.6(3)
O4 C16 C1 120.7(3)
N6 C16 C1 116.7(2)
N7 C17 C18 123.6(2)
N7 C17 C32 117.8(2)
C18 C17 C32 118.6(2)
C19 C18 C17 118.3(2)
C19 C18 H18A 120.9
C17 C18 H18A 120.9
C18 C19 C20 119.2(2)
C18 C19 H19A 120.4
C20 C19 H19A 120.4
C19 C20 C21 118.6(2)
C19 C20 H20A 120.7
C21 C20 H20A 120.7
N7 C21 C20 123.4(2)
N7 C21 C22 118.1(2)
C20 C21 C22 118.5(2)
O5 C22 N8 122.8(2)
O5 C22 C21 120.5(2)
N8 C22 C21 116.6(2)
N9 C23 N8 126.5(2)
N9 C23 H23A 116.8
N8 C23 H23A 116.8
O6 C24 C25 107.18(19)
O6 C24 H24A 110.3
C25 C24 H24A 110.3
O6 C24 H24B 110.3
C25 C24 H24B 110.3
H24A C24 H24B 108.5
N10 C25 C26 122.6(2)
N10 C25 C24 116.8(2)
C26 C25 C24 120.6(2)
C27 C26 C25 118.9(2)
C27 C26 H26A 120.6
C25 C26 H26A 120.6
C26 C27 C28 119.3(2)
C26 C27 H27A 120.4
C28 C27 H27A 120.4
C27 C28 C29 118.5(2)
C27 C28 H28A 120.7
C29 C28 H28A 120.7
N10 C29 C28 122.9(2)
N10 C29 C30 116.6(2)
C28 C29 C30 120.6(2)
O7 C30 C29 106.28(19)
O7 C30 H30A 110.5
C29 C30 H30A 110.5
O7 C30 H30B 110.5
C29 C30 H30B 110.5
H30A C30 H30B 108.7
N11 C31 N12 126.9(2)
N11 C31 H31A 116.6
N12 C31 H31A 116.6
O8 C32 N12 123.0(2)
O8 C32 C17 120.6(2)
N12 C32 C17 116.4(2)
O13B S1 O12A 116.1(5)
O13B S1 O11A 101.1(4)
O12A S1 O11A 119.9(2)
O13B S1 O11B 120.5(5)
O12A S1 O11B 86.7(3)
O11A S1 O11B 33.3(3)
O13B S1 O13A 12.8(5)
O12A S1 O13A 116.2(3)
O11A S1 O13A 110.0(3)
O11B S1 O13A 132.7(3)
O13B S1 O12B 112.6(5)
O12A S1 O12B 19.5(3)
O11A S1 O12B 136.9(3)
O11B S1 O12B 104.1(4)
O13A S1 O12B 108.2(4)
O13B S1 C33 112.1(5)
O12A S1 C33 108.1(2)
O11A S1 C33 98.0(2)
O11B S1 C33 110.5(3)
O13A S1 C33 101.1(3)
O12B S1 C33 93.4(3)
F13B C33 F12A 113.8(5)
F13B C33 F11A 74.8(4)
F12A C33 F11A 105.4(3)
F13B C33 F12B 115.9(6)
F12A C33 F12B 20.2(3)
F11A C33 F12B 125.6(4)
F13B C33 F13A 26.9(4)
F12A C33 F13A 105.8(4)
F11A C33 F13A 101.7(4)
F12B C33 F13A 99.3(5)
F13B C33 F11B 111.8(5)
F12A C33 F11B 90.3(4)
F11A C33 F11B 37.0(3)
F12B C33 F11B 106.7(5)
F13A C33 F11B 138.7(4)
F13B C33 S1 118.1(4)
F12A C33 S1 119.0(3)
F11A C33 S1 116.9(3)
F12B C33 S1 104.1(4)
F13A C33 S1 106.1(3)
F11B C33 S1 98.1(4)
O23 S2 O21 115.00(14)
O23 S2 O22 115.03(14)
O21 S2 O22 114.85(12)
O23 S2 C34 104.01(16)
O21 S2 C34 102.72(15)
O22 S2 C34 102.81(14)
F23B C34 F21B 92.0(6)
F23B C34 F22A 91.1(4)
F21B C34 F22A 122.3(5)
F23B C34 F22B 111.7(4)
F21B C34 F22B 108.0(4)
F22A C34 F22B 23.7(3)
F23B C34 F21A 110.3(6)
F21B C34 F21A 20.2(3)
F22A C34 F21A 111.5(4)
F22B C34 F21A 92.5(4)
F23B C34 F23A 19.2(3)
F21B C34 F23A 101.3(6)
F22A C34 F23A 99.8(5)
F22B C34 F23A 123.0(4)
F21A C34 F23A 121.3(6)
F23B C34 S2 120.2(5)
F21B C34 S2 114.3(3)
F22A C34 S2 113.2(3)
F22B C34 S2 109.2(3)
F21A C34 S2 109.4(3)
F23A C34 S2 101.1(4)
C35A N13A C36A 120.2(12)
C35A N13A H13A 107.3
C36A N13A H13A 107.3
C35A N13A H13B 107.3
C36A N13A H13B 107.3
H13A N13A H13B 106.9
N13A C35A H35A 109.5
N13A C35A H35B 109.5
H35A C35A H35B 109.5
N13A C35A H35C 109.5
H35A C35A H35C 109.5
H35B C35A H35C 109.5
N13A C36A H36A 109.5
N13A C36A H36B 109.5
H36A C36A H36B 109.5
N13A C36A H36C 109.5
H36A C36A H36C 109.5
H36B C36A H36C 109.5
C36B N13B H13C 105.7
C36B N13B H13D 105.7
H13C N13B H13D 106.2
N13B C36B H36D 109.5
N13B C36B H36E 109.5
H36D C36B H36E 109.5
N13B C36B H36F 109.5
H36D C36B H36F 109.5
H36E C36B H36F 109.5
C37 N14 C38 113.3(2)
C37 N14 H14C 108.9
C38 N14 H14C 108.9
C37 N14 H14D 108.9
C38 N14 H14D 108.9
H14C N14 H14D 107.7
N14 C37 H37A 109.5
N14 C37 H37B 109.5
H37A C37 H37B 109.5
N14 C37 H37C 109.5
H37A C37 H37C 109.5
H37B C37 H37C 109.5
N14 C38 H38A 109.5
N14 C38 H38B 109.5
H38A C38 H38B 109.5
N14 C38 H38C 109.5
H38A C38 H38C 109.5
H38B C38 H38C 109.5

loop_
_geom_bond_atom_site_label_1
_geom_bond_atom_site_label_2
_geom_bond_distance
N1 C5 1.341(3)
N1 C1 1.343(3)
N2 C6 1.368(3)
N2 C7 1.386(3)
N2 H2B 0.8800
N3 C7 1.274(3)
N3 O2 1.413(3)
N4 C13 1.338(3)
N4 C9 1.342(3)
N5 C15 1.272(4)
N5 O3 1.414(3)
N6 C16 1.363(4)
N6 C15 1.385(4)
N6 H6A 0.8800
N7 C17 1.337(3)
N7 C21 1.339(3)
N8 C22 1.356(3)
N8 C23 1.388(3)
N8 H8C 0.8800
N9 C23 1.274(3)
N9 O6 1.411(3)
N10 C29 1.342(3)
N10 C25 1.346(3)
N11 C31 1.272(3)
N11 O7 1.413(2)
N12 C32 1.359(3)
N12 C31 1.385(3)
N12 H12B 0.8800
O1 C6 1.221(3)
O2 C8 1.436(3)
O3 C14 1.434(3)
O4 C16 1.217(3)
O5 C22 1.226(3)
O6 C24 1.422(3)
O7 C30 1.424(3)
O8 C32 1.223(3)
O1W H1WB 0.80(4)
O1W H1WA 0.79(4)
C1 C2 1.394(4)
C1 C16 1.504(4)
C2 C3 1.377(5)
C2 H2A 0.9500
C3 C4 1.375(5)
C3 H3A 0.9500
C4 C5 1.394(4)
C4 H4A 0.9500
C5 C6 1.499(4)
C7 H7A 0.9500
C8 C9 1.501(3)
C8 H8A 0.9900
C8 H8B 0.9900
C9 C10 1.385(3)
C10 C11 1.384(4)
C10 H10A 0.9500
C11 C12 1.383(4)
C11 H11A 0.9500
C12 C13 1.386(3)
C12 H12A 0.9500
C13 C14 1.499(3)
C14 H14A 0.9900
C14 H14B 0.9900
C15 H15A 0.9500
C17 C18 1.393(3)
C17 C32 1.506(3)
C18 C19 1.379(4)
C18 H18A 0.9500
C19 C20 1.380(4)
C19 H19A 0.9500
C20 C21 1.390(3)
C20 H20A 0.9500
C21 C22 1.502(3)
C23 H23A 0.9500
C24 C25 1.507(3)
C24 H24A 0.9900
C24 H24B 0.9900
C25 C26 1.386(4)
C26 C27 1.378(4)
C26 H26A 0.9500
C27 C28 1.383(4)
C27 H27A 0.9500
C28 C29 1.387(3)
C28 H28A 0.9500
C29 C30 1.509(3)
C30 H30A 0.9900
C30 H30B 0.9900
C31 H31A 0.9500
S1 O13B 1.318(11)
S1 O12A 1.347(4)
S1 O11A 1.459(4)
S1 O11B 1.470(7)
S1 O13A 1.484(5)
S1 O12B 1.627(7)
S1 C33 1.810(4)
C33 F13B 1.199(9)
C33 F12A 1.296(6)
C33 F11A 1.337(5)
C33 F12B 1.386(9)
C33 F13A 1.424(6)
C33 F11B 1.436(9)
S2 O23 1.427(2)
S2 O21 1.439(2)
S2 O22 1.442(2)
S2 C34 1.808(3)
C34 F23B 1.235(7)
C34 F21B 1.291(7)
C34 F22A 1.309(7)
C34 F22B 1.383(7)
C34 F21A 1.405(8)
C34 F23A 1.491(8)
N13A C35A 1.410(5)
N13A C36A 1.43(3)
N13A H13A 0.9200
N13A H13B 0.9200
C35A H35A 0.9800
C35A H35B 0.9800
C35A H35C 0.9800
C36A H36A 0.9800
C36A H36B 0.9800
C36A H36C 0.9800
N13B C36B 1.29(8)
N13B H13C 0.9200
N13B H13D 0.9200
C36B H36D 0.9800
C36B H36E 0.9800
C36B H36F 0.9800
N14 C37 1.471(4)
N14 C38 1.476(3)
N14 H14C 0.9200
N14 H14D 0.9200
C37 H37A 0.9800
C37 H37B 0.9800
C37 H37C 0.9800
C38 H38A 0.9800
C38 H38B 0.9800
C38 H38C 0.9800

loop_
_geom_hbond_atom_site_label_D
_geom_hbond_atom_site_label_H
_geom_hbond_atom_site_label_A
_geom_hbond_distance_DH
_geom_hbond_distance_HA
_geom_hbond_distance_DA
_geom_hbond_angle_DHA
_geom_hbond_site_symmetry_A
N8 H8C O1W 0.88 2.06 2.873(3) 153.1 .
N12 H12B O1W 0.88 2.11 2.920(3) 151.9 .
O1W H1WB N4 0.80(4) 2.11(4) 2.893(3) 166(3) .
O1W H1WA N10 0.79(4) 2.19(4) 2.976(3) 174(3) .
N13A H13B O5 0.92 1.85 2.759(4) 169.0 2_656
N13A H13A O11A 0.92 1.98 2.844(5) 156.0 2_556
N13B H13C O11B 0.92 2.40 2.991(13) 122.1 2_556
N13B H13C N11 0.92 2.66 3.334(10) 130.3 2_566
N13B H13D O21 0.92 2.07 2.953(12) 159.7 .
N14 H14C O22 0.92 2.04 2.871(3) 149.6 2_666
N14 H14D O12B 0.92 2.09 2.813(7) 134.7 1_565
N14 H14D O8 0.92 2.31 2.889(3) 120.3 .
N14 H14D O12A 0.92 2.35 3.093(5) 138.3 1_565

loop_
_geom_torsion_atom_site_label_1
_geom_torsion_atom_site_label_2
_geom_torsion_atom_site_label_3
_geom_torsion_atom_site_label_4
_geom_torsion
C7 N3 O2 C8 -167.3(2)
C15 N5 O3 C14 173.2(2)
C23 N9 O6 C24 -174.8(2)
C31 N11 O7 C30 168.2(2)
C5 N1 C1 C2 1.0(4)
C5 N1 C1 C16 -176.8(2)
N1 C1 C2 C3 -0.9(4)
C16 C1 C2 C3 177.0(3)
C1 C2 C3 C4 -0.3(5)
C2 C3 C4 C5 1.2(4)
C1 N1 C5 C4 -0.1(4)
C1 N1 C5 C6 178.6(2)
C3 C4 C5 N1 -1.0(4)
C3 C4 C5 C6 -179.8(3)
C7 N2 C6 O1 0.6(4)
C7 N2 C6 C5 -179.2(2)
N1 C5 C6 O1 -176.3(2)
C4 C5 C6 O1 2.5(4)
N1 C5 C6 N2 3.5(3)
C4 C5 C6 N2 -177.7(2)
O2 N3 C7 N2 1.7(4)
C6 N2 C7 N3 178.5(2)
N3 O2 C8 C9 -161.58(19)
C13 N4 C9 C10 -2.4(3)
C13 N4 C9 C8 175.5(2)
O2 C8 C9 N4 -60.0(3)
O2 C8 C9 C10 117.8(2)
N4 C9 C10 C11 1.0(4)
C8 C9 C10 C11 -176.7(2)
C9 C10 C11 C12 1.2(4)
C10 C11 C12 C13 -1.9(4)
C9 N4 C13 C12 1.6(3)
C9 N4 C13 C14 -177.7(2)
C11 C12 C13 N4 0.6(4)
C11 C12 C13 C14 179.8(2)
N5 O3 C14 C13 165.7(2)
N4 C13 C14 O3 57.7(3)
C12 C13 C14 O3 -121.6(2)
O3 N5 C15 N6 -2.3(4)
C16 N6 C15 N5 177.8(3)
C15 N6 C16 O4 -2.6(4)
C15 N6 C16 C1 175.8(2)
N1 C1 C16 O4 177.1(3)
C2 C1 C16 O4 -0.9(4)
N1 C1 C16 N6 -1.3(4)
C2 C1 C16 N6 -179.3(3)
C21 N7 C17 C18 0.5(3)
C21 N7 C17 C32 -178.94(19)
N7 C17 C18 C19 -0.5(4)
C32 C17 C18 C19 178.9(2)
C17 C18 C19 C20 0.4(4)
C18 C19 C20 C21 -0.3(4)
C17 N7 C21 C20 -0.3(3)
C17 N7 C21 C22 179.9(2)
C19 C20 C21 N7 0.2(4)
C19 C20 C21 C22 180.0(2)
C23 N8 C22 O5 2.1(4)
C23 N8 C22 C21 -179.2(2)
N7 C21 C22 O5 -179.9(2)
C20 C21 C22 O5 0.4(4)
N7 C21 C22 N8 1.4(3)
C20 C21 C22 N8 -178.3(2)
O6 N9 C23 N8 3.2(4)
C22 N8 C23 N9 -164.0(2)
N9 O6 C24 C25 -174.44(19)
C29 N10 C25 C26 -0.4(3)
C29 N10 C25 C24 179.5(2)
O6 C24 C25 N10 -51.9(3)
O6 C24 C25 C26 128.0(2)
N10 C25 C26 C27 -0.6(4)
C24 C25 C26 C27 179.5(2)
C25 C26 C27 C28 1.3(4)
C26 C27 C28 C29 -1.0(4)
C25 N10 C29 C28 0.8(3)
C25 N10 C29 C30 -178.3(2)
C27 C28 C29 N10 -0.1(4)
C27 C28 C29 C30 179.0(2)
N11 O7 C30 C29 169.4(2)
N10 C29 C30 O7 58.5(3)
C28 C29 C30 O7 -120.6(2)
O7 N11 C31 N12 -3.2(4)
C32 N12 C31 N11 165.6(3)
C31 N12 C32 O8 -2.9(4)
C31 N12 C32 C17 177.9(2)
N7 C17 C32 O8 178.4(2)
C18 C17 C32 O8 -1.0(3)
N7 C17 C32 N12 -2.4(3)
C18 C17 C32 N12 178.2(2)
O13B S1 C33 F13B -40.3(7)
O12A S1 C33 F13B 89.0(6)
O11A S1 C33 F13B -145.8(5)
O11B S1 C33 F13B -177.7(6)
O13A S1 C33 F13B -33.4(6)
O12B S1 C33 F13B 75.8(6)
O13B S1 C33 F12A 174.8(5)
O12A S1 C33 F12A -56.0(4)
O11A S1 C33 F12A 69.2(4)
O11B S1 C33 F12A 37.3(5)
O13A S1 C33 F12A -178.4(4)
O12B S1 C33 F12A -69.1(4)
O13B S1 C33 F11A 46.2(6)
O12A S1 C33 F11A 175.5(3)
O11A S1 C33 F11A -59.3(4)
O11B S1 C33 F11A -91.2(4)
O13A S1 C33 F11A 53.1(4)
O12B S1 C33 F11A 162.3(4)
O13B S1 C33 F12B -170.5(7)
O12A S1 C33 F12B -41.2(5)
O11A S1 C33 F12B 84.0(5)
O11B S1 C33 F12B 52.1(6)
O13A S1 C33 F12B -163.7(5)
O12B S1 C33 F12B -54.4(6)
O13B S1 C33 F13A -66.3(5)
O12A S1 C33 F13A 63.0(3)
O11A S1 C33 F13A -171.8(3)
O11B S1 C33 F13A 156.2(4)
O13A S1 C33 F13A -59.5(4)
O12B S1 C33 F13A 49.8(4)
O13B S1 C33 F11B 79.9(6)
O12A S1 C33 F11B -150.8(3)
O11A S1 C33 F11B -25.6(3)
O11B S1 C33 F11B -57.5(4)
O13A S1 C33 F11B 86.7(4)
O12B S1 C33 F11B -164.0(4)
O23 S2 C34 F23B -177.2(4)
O21 S2 C34 F23B 62.6(4)
O22 S2 C34 F23B -57.0(4)
O23 S2 C34 F21B -69.3(5)
O21 S2 C34 F21B 170.5(5)
O22 S2 C34 F21B 50.9(5)
O23 S2 C34 F22A 76.9(6)
O21 S2 C34 F22A -43.3(6)
O22 S2 C34 F22A -162.9(5)
O23 S2 C34 F22B 51.8(5)
O21 S2 C34 F22B -68.4(5)
O22 S2 C34 F22B 172.0(5)
O23 S2 C34 F21A -48.2(4)
O21 S2 C34 F21A -168.4(4)
O22 S2 C34 F21A 72.1(4)
O23 S2 C34 F23A -177.3(3)
O21 S2 C34 F23A 62.5(3)
O22 S2 C34 F23A -57.0(3)
